data_4342628
loop_
_publ_author_name
'Li, Zheng-Zheng'
'Wen, A-Hao'
'Yao, Su-Yang'
'Ye, Bao-Hui'

_publ_section_title
;
 Enantioselective Syntheses of Sulfoxides in Octahedral Ruthenium(II)
 Complexes via a Chiral-at-Metal Strategy.
;
_journal_issue 6
_journal_name_full 'Inorganic chemistry'
_journal_page_first 2726
_journal_page_last 2733
_journal_paper_doi 10.1021/ic502898e
_journal_volume 54
_journal_year 2015
_chemical_formula_sum 'C29 H27 Cl2 F6 N4 O2 P Ru S'
_chemical_formula_weight 812.55
_chemical_name_systematic
;
 ? 
;
_space_group_IT_number 14
_symmetry_cell_setting monoclinic
_symmetry_space_group_name_Hall '-P 2ybc'
_symmetry_space_group_name_H-M 'P 1 21/c 1'
_atom_sites_solution_hydrogens geom
_atom_sites_solution_primary direct
_atom_sites_solution_secondary difmap
_audit_creation_method SHELXL-97
_cell_angle_alpha 90.00
_cell_angle_beta 101.441(2)
_cell_angle_gamma 90.00
_cell_formula_units_Z 4
_cell_length_a 10.9404(2)
_cell_length_b 14.2532(2)
_cell_length_c 20.8005(4)
_cell_measurement_temperature 223(2)
_cell_volume 3179.09(10)
_computing_structure_refinement 'SHELXL-97 (Sheldrick, 1997)'
_computing_structure_solution 'SHELXS-97 (Sheldrick, 1990)'
_diffrn_ambient_temperature 223(2)
_diffrn_measured_fraction_theta_full 0.971
_diffrn_measured_fraction_theta_max 0.971
_diffrn_radiation_monochromator graphite
_diffrn_radiation_source 'fine-focus sealed tube'
_diffrn_radiation_type CuK\a
_diffrn_radiation_wavelength 1.54178
_diffrn_reflns_av_R_equivalents 0.0353
_diffrn_reflns_av_sigmaI/netI 0.0584
_diffrn_reflns_limit_h_max 12
_diffrn_reflns_limit_h_min -13
_diffrn_reflns_limit_k_max 17
_diffrn_reflns_limit_k_min -12
_diffrn_reflns_limit_l_max 20
_diffrn_reflns_limit_l_min -25
_diffrn_reflns_number 11638
_diffrn_reflns_theta_full 73.93
_diffrn_reflns_theta_max 73.93
_diffrn_reflns_theta_min 3.78
_diffrn_standards_decay_% negligible
_exptl_absorpt_coefficient_mu 7.265
_exptl_absorpt_correction_T_max 0.8683
_exptl_absorpt_correction_T_min 0.8115
_exptl_absorpt_correction_type multi-scan
_exptl_absorpt_process_details SADABS
_exptl_crystal_colour red
_exptl_crystal_density_diffrn 1.698
_exptl_crystal_density_method 'not measured'
_exptl_crystal_description plate
_exptl_crystal_F_000 1632
_exptl_crystal_size_max 0.03
_exptl_crystal_size_mid 0.02
_exptl_crystal_size_min 0.02
_refine_diff_density_max 1.109
_refine_diff_density_min -1.043
_refine_diff_density_rms 0.087
_refine_ls_extinction_method none
_refine_ls_goodness_of_fit_ref 1.027
_refine_ls_hydrogen_treatment mixed
_refine_ls_matrix_type full
_refine_ls_number_parameters 416
_refine_ls_number_reflns 6265
_refine_ls_number_restraints 0
_refine_ls_restrained_S_all 1.027
_refine_ls_R_factor_all 0.0660
_refine_ls_R_factor_gt 0.0480
_refine_ls_shift/su_max 0.002
_refine_ls_shift/su_mean 0.000
_refine_ls_structure_factor_coef Fsqd
_refine_ls_weighting_details 'calc w=1/[\s^2^(Fo^2^)+(0.0670P)^2^+1.3490P] where P=(Fo^2^+2Fc^2^)/3'
_refine_ls_weighting_scheme calc
_refine_ls_wR_factor_gt 0.1232
_refine_ls_wR_factor_ref 0.1367
_reflns_number_gt 4750
_reflns_number_total 6265
_reflns_threshold_expression >2sigma(I)
_cod_data_source_file ic502898e_si_002.cif
_cod_data_source_block 1
_cod_depositor_comments
;
The following automatic conversions were performed:

'_symmetry_cell_setting' value 'Monoclinic' changed to 'monoclinic'
according to
/usr/data/users/saulius/crontab/automatic-downloads/rss-feeds/ACS/lib/dictionaries/cif_core.dic
dictionary named 'cif_core.dic' version 2.4.2 from 2011-04-26.

Automatic conversion script
Id: cif_fix_values 3086 2015-02-26 13:12:21Z robertas 

 Adding full bibliography for 4342627--4342630.cif.
;
_cod_original_sg_symbol_H-M P2(1)/C
_cod_database_code 4342628

loop_
_space_group_symop_id
_space_group_symop_operation_xyz
1 'x, y, z'
2 '-x, y+1/2, -z+1/2'
3 '-x, -y, -z'
4 'x, -y-1/2, z-1/2'

loop_
_atom_site_label
_atom_site_type_symbol
_atom_site_fract_x
_atom_site_fract_y
_atom_site_fract_z
_atom_site_U_iso_or_equiv
_atom_site_adp_type
_atom_site_occupancy
_atom_site_symmetry_multiplicity
_atom_site_calc_flag
_atom_site_refinement_flags
Ru1 Ru 0.69747(3) 0.77229(2) 0.536337(16) 0.03842(12) Uani 1 1 d .
P1 P 1.37484(15) 0.72076(11) 0.75403(7) 0.0633(3) Uani 1 1 d .
O1 O 0.6937(3) 0.8703(2) 0.60976(15) 0.0479(7) Uani 1 1 d .
N3 N 0.6902(4) 0.8798(3) 0.46874(18) 0.0438(8) Uani 1 1 d .
N4 N 0.5046(3) 0.7984(2) 0.51048(19) 0.0426(8) Uani 1 1 d .
N1 N 0.6886(4) 0.6650(3) 0.4692(2) 0.0548(10) Uani 1 1 d .
N2 N 0.6762(4) 0.6584(3) 0.5939(3) 0.0590(11) Uani 1 1 d .
F4 F 1.3164(7) 0.8203(3) 0.7405(3) 0.122(2) Uani 1 1 d .
F6 F 1.5090(7) 0.7569(7) 0.7619(4) 0.192(4) Uani 1 1 d .
F3 F 1.4203(6) 0.6152(4) 0.7650(4) 0.135(2) Uani 1 1 d .
F5 F 1.3738(8) 0.7045(4) 0.6801(2) 0.139(3) Uani 1 1 d .
C15 C 0.5742(5) 0.9139(3) 0.4436(2) 0.0459(9) Uani 1 1 d .
C16 C 0.4724(4) 0.8706(3) 0.4682(2) 0.0451(9) Uani 1 1 d .
C20 C 0.4181(4) 0.7573(3) 0.5379(3) 0.0544(11) Uani 1 1 d .
H1AA H 0.4423 0.7088 0.5683 0.065 Uiso 1 1 calc R
C17 C 0.3481(5) 0.8998(4) 0.4513(3) 0.0602(12) Uani 1 1 d .
H0AA H 0.3252 0.9494 0.4216 0.072 Uiso 1 1 calc R
C13 C 0.6568(7) 1.0222(4) 0.3756(3) 0.0733(17) Uani 1 1 d .
H5AA H 0.6458 1.0706 0.3443 0.088 Uiso 1 1 calc R
C11 C 0.7877(6) 0.9165(4) 0.4469(3) 0.0626(13) Uani 1 1 d .
H6AA H 0.8681 0.8935 0.4640 0.075 Uiso 1 1 calc R
C14 C 0.5561(6) 0.9857(4) 0.3975(2) 0.0605(13) Uani 1 1 d .
H2AA H 0.4755 1.0091 0.3813 0.073 Uiso 1 1 calc R
C26 C 0.9140(4) 0.8517(3) 0.6401(2) 0.0494(10) Uani 1 1 d .
C21 C 0.7998(5) 0.8926(3) 0.6470(2) 0.0487(10) Uani 1 1 d .
C25 C 1.0273(5) 0.8765(4) 0.6791(3) 0.0651(14) Uani 1 1 d .
H8 H 1.1017 0.8485 0.6726 0.078 Uiso 1 1 calc R
C22 C 0.8061(6) 0.9592(4) 0.6974(3) 0.0639(13) Uani 1 1 d .
H10 H 0.7324 0.9871 0.7050 0.077 Uiso 1 1 calc R
C12 C 0.7739(7) 0.9869(5) 0.4002(3) 0.0776(18) Uani 1 1 d .
H11 H 0.8438 1.0103 0.3854 0.093 Uiso 1 1 calc R
C19 C 0.2936(5) 0.7836(4) 0.5229(3) 0.0646(14) Uani 1 1 d .
H7AA H 0.2342 0.7532 0.5425 0.078 Uiso 1 1 calc R
C23 C 0.9183(7) 0.9837(5) 0.7356(3) 0.0784(18) Uani 1 1 d .
H13 H 0.9201 1.0296 0.7682 0.094 Uiso 1 1 calc R
C1 C 0.6946(6) 0.6743(5) 0.4059(3) 0.0767(18) Uani 1 1 d .
H8AA H 0.7016 0.7347 0.3889 0.092 Uiso 1 1 calc R
C6 C 0.6691(5) 0.5735(4) 0.5627(4) 0.075(2) Uani 1 1 d .
C5 C 0.6762(5) 0.5776(4) 0.4938(5) 0.078(2) Uani 1 1 d .
C18 C 0.2595(5) 0.8548(4) 0.4790(3) 0.0656(14) Uani 1 1 d .
H18 H 0.1754 0.8731 0.4677 0.079 Uiso 1 1 calc R
C24 C 1.0297(6) 0.9427(5) 0.7277(3) 0.0788(18) Uani 1 1 d .
H20 H 1.1055 0.9599 0.7551 0.095 Uiso 1 1 calc R
C10 C 0.6681(6) 0.6624(5) 0.6572(4) 0.078(2) Uani 1 1 d .
H21 H 0.6725 0.7209 0.6784 0.094 Uiso 1 1 calc R
C8 C 0.6475(7) 0.4967(8) 0.6614(7) 0.137(6) Uani 1 1 d .
H23 H 0.6379 0.4417 0.6848 0.164 Uiso 1 1 calc R
C4 C 0.6743(6) 0.5006(5) 0.4523(7) 0.116(4) Uani 1 1 d .
H24 H 0.6691 0.4400 0.4694 0.139 Uiso 1 1 calc R
C9 C 0.6535(7) 0.5822(8) 0.6920(5) 0.113(4) Uani 1 1 d .
H25 H 0.6477 0.5861 0.7364 0.136 Uiso 1 1 calc R
C2 C 0.6907(8) 0.5978(8) 0.3650(5) 0.111(4) Uani 1 1 d .
H35 H 0.6957 0.6064 0.3208 0.134 Uiso 1 1 calc R
S1 S 0.90504(9) 0.77239(8) 0.57399(5) 0.0446(2) Uani 1 1 d .
F2 F 1.3830(9) 0.7384(7) 0.8287(3) 0.176(4) Uani 1 1 d .
F1 F 1.2368(5) 0.6816(5) 0.7450(4) 0.150(3) Uani 1 1 d .
C7 C 0.6555(6) 0.4917(5) 0.5971(7) 0.116(4) Uani 1 1 d .
H12 H 0.6518 0.4332 0.5760 0.139 Uiso 1 1 calc R
C3 C 0.6797(8) 0.5103(8) 0.3883(7) 0.135(6) Uani 1 1 d .
H14 H 0.6760 0.4577 0.3608 0.162 Uiso 1 1 calc R
O2 O 0.9957(3) 0.8008(3) 0.5330(2) 0.0623(9) Uani 1 1 d .
C27 C 0.9734(5) 0.6683(4) 0.6150(3) 0.0586(12) Uani 1 1 d .
H9AA H 1.0519 0.6847 0.6445 0.070 Uiso 1 1 calc R
H9AB H 0.9170 0.6423 0.6417 0.070 Uiso 1 1 calc R
C28 C 0.9982(5) 0.5948(4) 0.5666(4) 0.0727(16) Uani 1 1 d .
H5A H 0.9197 0.5745 0.5399 0.109 Uiso 1 1 calc R
H5B H 1.0402 0.5415 0.5903 0.109 Uiso 1 1 calc R
H5C H 1.0506 0.6214 0.5387 0.109 Uiso 1 1 calc R
Cl1 Cl 1.0553(3) 0.6628(3) 0.39229(13) 0.1336(10) Uani 1 1 d .
Cl2 Cl 0.9047(5) 0.7914(3) 0.3037(2) 0.1747(16) Uani 1 1 d .
C29 C 1.0468(12) 0.7533(11) 0.3353(7) 0.156(6) Uani 1 1 d .
H3A H 1.0961 0.8063 0.3565 0.188 Uiso 1 1 calc R
H3B H 1.0857 0.7318 0.2994 0.188 Uiso 1 1 calc R

loop_
_atom_site_aniso_label
_atom_site_aniso_U_11
_atom_site_aniso_U_22
_atom_site_aniso_U_33
_atom_site_aniso_U_23
_atom_site_aniso_U_13
_atom_site_aniso_U_12
Ru1 0.03451(16) 0.03251(16) 0.04860(18) 0.00373(13) 0.00915(12) 0.00217(12)
P1 0.0728(8) 0.0582(7) 0.0592(7) 0.0106(6) 0.0140(6) 0.0046(7)
O1 0.0449(15) 0.0478(16) 0.0493(16) -0.0027(13) 0.0055(13) 0.0084(14)
N3 0.0495(19) 0.0375(17) 0.0457(18) 0.0018(15) 0.0128(16) 0.0039(15)
N4 0.0334(16) 0.0357(16) 0.058(2) 0.0002(15) 0.0064(15) 0.0041(13)
N1 0.0396(18) 0.0407(19) 0.080(3) -0.0149(19) 0.0013(18) 0.0043(15)
N2 0.0340(17) 0.052(2) 0.092(3) 0.030(2) 0.0140(19) 0.0087(16)
F4 0.187(6) 0.066(2) 0.116(4) 0.007(2) 0.037(4) 0.032(3)
F6 0.113(5) 0.279(11) 0.197(8) -0.106(7) 0.060(5) -0.105(6)
F3 0.123(4) 0.096(4) 0.190(6) 0.055(4) 0.040(4) 0.033(3)
F5 0.239(8) 0.107(4) 0.073(3) -0.015(3) 0.036(4) 0.011(5)
C15 0.058(2) 0.0368(19) 0.041(2) -0.0028(17) 0.0047(18) 0.0057(19)
C16 0.046(2) 0.039(2) 0.047(2) -0.0069(18) -0.0006(18) 0.0059(18)
C20 0.038(2) 0.044(2) 0.081(3) 0.004(2) 0.011(2) -0.0026(19)
C17 0.051(3) 0.062(3) 0.062(3) -0.005(2) 0.000(2) 0.011(2)
C13 0.106(5) 0.058(3) 0.058(3) 0.021(3) 0.021(3) 0.005(3)
C11 0.068(3) 0.053(3) 0.073(3) 0.017(2) 0.028(3) 0.005(3)
C14 0.077(3) 0.052(3) 0.047(2) 0.004(2) -0.002(2) 0.009(3)
C26 0.044(2) 0.046(2) 0.055(2) 0.003(2) 0.0024(19) -0.0053(19)
C21 0.053(2) 0.044(2) 0.048(2) 0.0064(19) 0.0076(19) 0.003(2)
C25 0.056(3) 0.064(3) 0.072(3) 0.006(3) 0.006(3) -0.013(3)
C22 0.076(3) 0.060(3) 0.052(3) -0.003(2) 0.004(2) 0.010(3)
C12 0.096(5) 0.066(4) 0.083(4) 0.021(3) 0.046(4) 0.002(3)
C19 0.041(2) 0.057(3) 0.096(4) -0.011(3) 0.015(3) -0.002(2)
C23 0.103(5) 0.064(3) 0.060(3) -0.013(3) -0.006(3) -0.001(3)
C1 0.068(3) 0.082(4) 0.076(4) -0.032(3) 0.005(3) 0.015(3)
C6 0.034(2) 0.042(3) 0.146(7) 0.030(3) 0.009(3) 0.002(2)
C5 0.037(2) 0.039(3) 0.151(7) -0.013(3) 0.001(3) 0.003(2)
C18 0.039(2) 0.071(3) 0.082(4) -0.009(3) 0.001(2) 0.009(2)
C24 0.069(4) 0.076(4) 0.079(4) -0.005(3) -0.014(3) -0.012(3)
C10 0.060(3) 0.086(4) 0.096(4) 0.052(4) 0.032(3) 0.022(3)
C8 0.058(4) 0.110(7) 0.239(14) 0.124(10) 0.024(6) 0.005(4)
C4 0.051(3) 0.049(3) 0.231(12) -0.047(6) -0.014(6) 0.003(3)
C9 0.057(3) 0.139(8) 0.149(8) 0.101(7) 0.034(4) 0.023(4)
C2 0.081(5) 0.125(8) 0.118(7) -0.071(6) -0.006(4) 0.024(5)
S1 0.0334(4) 0.0461(5) 0.0549(5) 0.0057(4) 0.0102(4) 0.0024(4)
F2 0.219(8) 0.256(10) 0.058(3) 0.029(4) 0.035(4) 0.060(7)
F1 0.086(3) 0.113(4) 0.252(9) 0.011(5) 0.034(4) -0.008(3)
C7 0.053(3) 0.057(4) 0.232(12) 0.064(6) 0.015(5) 0.001(3)
C3 0.065(4) 0.105(7) 0.215(13) -0.108(9) -0.021(6) 0.014(4)
O2 0.0419(16) 0.075(2) 0.074(2) 0.0121(19) 0.0208(16) -0.0001(17)
C27 0.043(2) 0.054(3) 0.078(3) 0.013(2) 0.010(2) 0.010(2)
C28 0.050(3) 0.059(3) 0.106(5) -0.003(3) 0.008(3) 0.017(2)
Cl1 0.148(2) 0.149(3) 0.0966(15) 0.0008(15) 0.0086(15) -0.019(2)
Cl2 0.196(4) 0.163(3) 0.186(4) 0.039(3) 0.090(3) 0.045(3)
C29 0.130(9) 0.204(15) 0.129(9) 0.029(9) 0.013(8) -0.069(10)

loop_
_atom_type_symbol
_atom_type_description
_atom_type_scat_dispersion_real
_atom_type_scat_dispersion_imag
_atom_type_scat_source
C C 0.0181 0.0091 'International Tables Vol C Tables 4.2.6.8 and 6.1.1.4'
H H 0.0000 0.0000 'International Tables Vol C Tables 4.2.6.8 and 6.1.1.4'
N N 0.0311 0.0180 'International Tables Vol C Tables 4.2.6.8 and 6.1.1.4'
O O 0.0492 0.0322 'International Tables Vol C Tables 4.2.6.8 and 6.1.1.4'
F F 0.0727 0.0534 'International Tables Vol C Tables 4.2.6.8 and 6.1.1.4'
P P 0.2955 0.4335 'International Tables Vol C Tables 4.2.6.8 and 6.1.1.4'
S S 0.3331 0.5567 'International Tables Vol C Tables 4.2.6.8 and 6.1.1.4'
Cl Cl 0.3639 0.7018 'International Tables Vol C Tables 4.2.6.8 and 6.1.1.4'
Ru Ru 0.0552 3.2960 'International Tables Vol C Tables 4.2.6.8 and 6.1.1.4'

loop_
_geom_angle_atom_site_label_1
_geom_angle_atom_site_label_2
_geom_angle_atom_site_label_3
_geom_angle
O1 Ru1 N4 84.48(13)
O1 Ru1 S1 84.79(9)
N3 Ru1 O1 89.90(14)
N3 Ru1 N4 78.10(15)
N3 Ru1 S1 97.83(11)
N4 Ru1 S1 168.53(10)
N1 Ru1 O1 173.17(16)
N1 Ru1 N3 95.67(17)
N1 Ru1 N4 92.77(15)
N1 Ru1 S1 98.33(11)
N2 Ru1 O1 94.69(18)
N2 Ru1 N3 170.23(17)
N2 Ru1 N4 93.74(15)
N2 Ru1 N1 79.2(2)
N2 Ru1 S1 91.18(11)
F4 P1 F3 174.1(4)
F4 P1 F1 87.2(4)
F6 P1 F4 93.6(5)
F6 P1 F3 92.1(5)
F6 P1 F5 88.6(4)
F6 P1 F2 88.6(5)
F6 P1 F1 178.8(5)
F5 P1 F4 92.0(3)
F5 P1 F3 86.6(4)
F5 P1 F2 177.1(5)
F5 P1 F1 90.6(4)
F2 P1 F4 88.5(4)
F2 P1 F3 93.2(4)
F2 P1 F1 92.2(5)
F1 P1 F3 87.0(3)
C21 O1 Ru1 117.2(3)
C15 N3 Ru1 115.6(3)
C11 N3 Ru1 126.2(3)
C11 N3 C15 118.1(4)
C16 N4 Ru1 114.8(3)
C20 N4 Ru1 125.0(3)
C20 N4 C16 119.8(4)
C1 N1 Ru1 126.0(4)
C1 N1 C5 119.3(6)
C5 N1 Ru1 114.7(5)
C6 N2 Ru1 115.1(4)
C10 N2 Ru1 125.2(5)
C10 N2 C6 119.7(6)
N3 C15 C16 115.7(4)
N3 C15 C14 121.5(5)
C14 C15 C16 122.8(5)
N4 C16 C15 115.6(4)
N4 C16 C17 120.2(5)
C17 C16 C15 124.1(5)
N4 C20 C19 122.3(5)
C18 C17 C16 119.1(5)
C14 C13 C12 119.1(5)
N3 C11 C12 122.4(6)
C13 C14 C15 119.6(6)
C21 C26 S1 115.4(4)
C25 C26 C21 122.9(5)
C25 C26 S1 121.5(4)
O1 C21 C26 122.8(4)
O1 C21 C22 121.0(5)
C22 C21 C26 116.2(5)
C24 C25 C26 119.2(6)
C23 C22 C21 120.7(6)
C13 C12 C11 119.3(6)
C18 C19 C20 118.5(6)
C22 C23 C24 122.0(6)
N1 C1 C2 121.8(9)
N2 C6 C5 115.1(5)
N2 C6 C7 119.9(9)
C7 C6 C5 125.0(8)
N1 C5 C6 115.9(6)
N1 C5 C4 118.5(9)
C4 C5 C6 125.6(8)
C19 C18 C17 120.1(5)
C25 C24 C23 119.0(6)
N2 C10 C9 121.1(9)
C7 C8 C9 119.8(7)
C3 C4 C5 122.1(10)
C8 C9 C10 119.6(10)
C3 C2 C1 120.2(10)
C26 S1 Ru1 99.63(16)
C26 S1 C27 101.8(3)
O2 S1 Ru1 122.87(16)
O2 S1 C26 109.4(2)
O2 S1 C27 103.6(2)
C27 S1 Ru1 117.40(18)
C8 C7 C6 119.8(10)
C4 C3 C2 118.2(8)
C28 C27 S1 111.6(4)
Cl2 C29 Cl1 115.7(7)

loop_
_geom_bond_atom_site_label_1
_geom_bond_atom_site_label_2
_geom_bond_distance
Ru1 O1 2.076(3)
Ru1 N3 2.070(4)
Ru1 N4 2.105(3)
Ru1 N1 2.060(4)
Ru1 N2 2.058(4)
Ru1 S1 2.2505(10)
P1 F4 1.559(5)
P1 F6 1.534(6)
P1 F3 1.587(5)
P1 F5 1.553(5)
P1 F2 1.557(6)
P1 F1 1.586(6)
O1 C21 1.300(6)
N3 C15 1.363(6)
N3 C11 1.346(7)
N4 C16 1.355(6)
N4 C20 1.333(6)
N1 C1 1.338(9)
N1 C5 1.363(8)
N2 C6 1.368(9)
N2 C10 1.339(9)
C15 C16 1.452(7)
C15 C14 1.389(7)
C16 C17 1.399(7)
C20 C19 1.387(7)
C17 C18 1.381(9)
C13 C14 1.375(10)
C13 C12 1.378(10)
C11 C12 1.383(8)
C26 C21 1.411(7)
C26 C25 1.387(7)
C26 S1 1.768(5)
C21 C22 1.406(8)
C25 C24 1.380(10)
C22 C23 1.369(9)
C19 C18 1.366(9)
C23 C24 1.390(11)
C1 C2 1.379(10)
C6 C5 1.451(12)
C6 C7 1.392(9)
C5 C4 1.395(11)
C10 C9 1.379(10)
C8 C9 1.369(18)
C8 C7 1.359(18)
C4 C3 1.351(17)
C2 C3 1.352(17)
S1 O2 1.487(4)
S1 C27 1.799(5)
C27 C28 1.514(9)
Cl1 C29 1.741(13)
Cl2 C29 1.656(14)
